data_4065638
loop_
_publ_author_name
'Yamamoto, Yoshihiko'
'Yamashita, Ken'
'Nakamura, Mitsutaka'

_publ_section_title
;
 Synthesis of Organometallic Analogues of SpirocyclicC-Arylribosides
;
_journal_issue 6
_journal_name_full Organometallics
_journal_page_first 1472
_journal_paper_doi 10.1021/om100043f
_journal_volume 29
_journal_year 2010
_chemical_formula_sum 'C34 H42 O11 Ru2 Si2'
_chemical_formula_weight 885.00
_space_group_IT_number 19
_symmetry_cell_setting orthorhombic
_symmetry_space_group_name_Hall 'P 2ac 2ab'
_symmetry_space_group_name_H-M 'P 21 21 21'
_atom_sites_solution_hydrogens geom
_atom_sites_solution_primary direct
_atom_sites_solution_secondary difmap
_audit_creation_method SHELXL-97
_cell_angle_alpha 90.00
_cell_angle_beta 90.00
_cell_angle_gamma 90.00
_cell_formula_units_Z 4
_cell_length_a 10.2145(5)
_cell_length_b 13.1978(7)
_cell_length_c 29.3781(16)
_cell_measurement_reflns_used 7301
_cell_measurement_temperature 153(2)
_cell_measurement_theta_max 28.29
_cell_measurement_theta_min 2.08
_cell_volume 3960.4(4)
_computing_cell_refinement 'Bruker SMART'
_computing_data_collection 'Bruker SMART'
_computing_data_reduction 'Bruker SAINT'
_computing_molecular_graphics 'Bruker SHELXTL'
_computing_publication_material 'Bruker SHELXTL'
_computing_structure_refinement 'SHELXL-97 (Sheldrick, 1997)'
_computing_structure_solution 'SHELXS-97 (Sheldrick, 1990)'
_diffrn_ambient_temperature 153(2)
_diffrn_measured_fraction_theta_full 0.999
_diffrn_measured_fraction_theta_max 0.999
_diffrn_measurement_device_type 'CCD area detector'
_diffrn_measurement_method 'phi and omega scans'
_diffrn_radiation_monochromator graphite
_diffrn_radiation_source 'fine-focus sealed tube'
_diffrn_radiation_type MoK\a
_diffrn_radiation_wavelength 0.71073
_diffrn_reflns_av_R_equivalents 0.0228
_diffrn_reflns_av_sigmaI/netI 0.0253
_diffrn_reflns_limit_h_max 13
_diffrn_reflns_limit_h_min -13
_diffrn_reflns_limit_k_max 15
_diffrn_reflns_limit_k_min -17
_diffrn_reflns_limit_l_max 39
_diffrn_reflns_limit_l_min -36
_diffrn_reflns_number 29961
_diffrn_reflns_theta_full 28.31
_diffrn_reflns_theta_max 28.31
_diffrn_reflns_theta_min 1.69
_exptl_absorpt_coefficient_mu 0.876
_exptl_absorpt_correction_T_max 1.000000
_exptl_absorpt_correction_T_min 0.819868
_exptl_absorpt_correction_type 'empirical (SADABS)'
_exptl_crystal_colour yellow
_exptl_crystal_density_diffrn 1.484
_exptl_crystal_density_meas 0
_exptl_crystal_density_method 'not measured'
_exptl_crystal_description block
_exptl_crystal_F_000 1800
_exptl_crystal_size_max 0.70
_exptl_crystal_size_mid 0.50
_exptl_crystal_size_min 0.40
_refine_diff_density_max 1.482
_refine_diff_density_min -0.436
_refine_diff_density_rms 0.069
_refine_ls_abs_structure_details 'Flack H D (1983), Acta Cryst. A39, 876-881'
_refine_ls_abs_structure_Flack -0.016(18)
_refine_ls_extinction_method none
_refine_ls_goodness_of_fit_ref 1.052
_refine_ls_hydrogen_treatment mixed
_refine_ls_matrix_type full
_refine_ls_number_parameters 452
_refine_ls_number_reflns 9851
_refine_ls_number_restraints 0
_refine_ls_restrained_S_all 1.052
_refine_ls_R_factor_all 0.0272
_refine_ls_R_factor_gt 0.0261
_refine_ls_shift/su_max 0.001
_refine_ls_shift/su_mean 0.000
_refine_ls_structure_factor_coef Fsqd
_refine_ls_weighting_details 'calc w=1/[\s^2^(Fo^2^)+(0.0399P)^2^+1.3626P] where P=(Fo^2^+2Fc^2^)/3'
_refine_ls_weighting_scheme calc
_refine_ls_wR_factor_gt 0.0674
_refine_ls_wR_factor_ref 0.0682
_reflns_number_gt 9541
_reflns_number_total 9851
_reflns_threshold_expression >2sigma(I)
_cod_data_source_file om100043f_si_001.cif
_cod_data_source_block 6b
_cod_depositor_comments
;
The following automatic conversions were performed:

'_symmetry_cell_setting' value 'Orthorhombic' changed to
'orthorhombic' according to
/home/saulius/struct/CIF-dictionaries/cif_core.dic dictionary named
'cif_core.dic' version 2.4.1 from 2010-06-29.

Automatic conversion script
Id: cif_fix_values 1715 2011-07-08 13:25:40Z adriana 
;
_cod_original_sg_symbol_H-M P2(1)2(1)2(1)
_cod_database_code 4065638

loop_
_symmetry_equiv_pos_as_xyz
'x, y, z'
'-x+1/2, -y, z+1/2'
'-x, y+1/2, -z+1/2'
'x+1/2, -y+1/2, -z'

loop_
_atom_site_label
_atom_site_type_symbol
_atom_site_fract_x
_atom_site_fract_y
_atom_site_fract_z
_atom_site_U_iso_or_equiv
_atom_site_adp_type
_atom_site_occupancy
_atom_site_symmetry_multiplicity
_atom_site_calc_flag
_atom_site_refinement_flags
Ru1 Ru 0.587237(18) 0.813864(14) 0.233953(6) 0.02629(5) Uani 1 1 d .
Ru2 Ru 0.786557(19) 0.775467(13) 0.292398(6) 0.02671(5) Uani 1 1 d .
Si1 Si 0.71574(9) 1.38284(6) 0.45101(3) 0.03887(16) Uani 1 1 d .
Si2 Si 0.88145(7) 0.89709(6) 0.18411(2) 0.03320(15) Uani 1 1 d .
C31 C 0.6021(3) 0.7557(2) 0.17328(9) 0.0346(5) Uani 1 1 d .
C25 C 0.7720(2) 0.88804(16) 0.23526(8) 0.0269(4) Uani 1 1 d .
C16 C 0.5956(2) 0.85988(17) 0.30263(8) 0.0274(4) Uani 1 1 d .
O4 O 0.7291(3) 1.25945(15) 0.44180(7) 0.0516(6) Uani 1 1 d .
C30 C 0.4325(3) 0.7285(2) 0.24367(9) 0.0395(6) Uani 1 1 d .
O1 O 0.64312(18) 1.06710(13) 0.35847(6) 0.0298(4) Uani 1 1 d .
C19 C 0.2840(3) 0.9125(3) 0.36589(12) 0.0558(8) Uani 1 1 d .
H19 H 0.2272 0.9684 0.3708 0.067 Uiso 1 1 calc R
C32 C 0.7545(3) 0.66144(19) 0.25343(10) 0.0354(6) Uani 1 1 d .
O8 O 0.6040(2) 0.7211(2) 0.13798(7) 0.0571(6) Uani 1 1 d .
C15 C 0.7001(2) 0.92640(16) 0.31234(8) 0.0261(4) Uani 1 1 d .
C17 C 0.4815(2) 0.8441(2) 0.33322(8) 0.0310(5) Uani 1 1 d .
C33 C 0.7784(4) 0.7018(2) 0.34845(11) 0.0508(7) Uani 1 1 d .
C1 C 0.7398(2) 0.99235(18) 0.35240(8) 0.0299(5) Uani 1 1 d .
C6 C 0.6477(3) 0.8826(2) 0.45850(10) 0.0439(6) Uani 1 1 d .
C18 C 0.3983(3) 0.9256(2) 0.34121(9) 0.0387(6) Uani 1 1 d .
H18 H 0.4200 0.9907 0.3297 0.046 Uiso 1 1 calc R
O7 O 0.3439(2) 0.6781(2) 0.24843(9) 0.0640(7) Uani 1 1 d .
C29 C 0.4995(3) 0.9325(2) 0.21544(9) 0.0380(6) Uani 1 1 d .
O3 O 0.6415(3) 0.98910(18) 0.46424(7) 0.0561(6) Uani 1 1 d .
O2 O 0.67818(19) 0.86998(14) 0.41100(6) 0.0370(4) Uani 1 1 d .
C24 C 0.7908(2) 0.94306(16) 0.27615(8) 0.0272(4) Uani 1 1 d .
C4 C 0.6586(3) 1.11250(19) 0.40295(8) 0.0318(5) Uani 1 1 d .
H4 H 0.5701 1.1258 0.4162 0.038 Uiso 1 1 calc R
C3 C 0.7290(3) 1.0349(2) 0.43254(9) 0.0391(6) Uani 1 1 d .
H3 H 0.8077 1.0644 0.4479 0.047 Uiso 1 1 calc R
C5 C 0.7313(3) 1.2121(2) 0.39850(10) 0.0423(6) Uani 1 1 d .
H5A H 0.8227 1.2000 0.3887 0.051 Uiso 1 1 calc R
H5B H 0.6881 1.2559 0.3756 0.051 Uiso 1 1 calc R
O10 O 0.7765(4) 0.6570(2) 0.38140(9) 0.0844(10) Uani 1 1 d .
C27 C 0.7899(5) 0.9678(3) 0.13946(12) 0.0663(11) Uani 1 1 d .
H27A H 0.8485 0.9826 0.1139 0.099 Uiso 1 1 calc R
H27B H 0.7568 1.0315 0.1522 0.099 Uiso 1 1 calc R
H27C H 0.7163 0.9266 0.1288 0.099 Uiso 1 1 calc R
C21 C 0.3328(4) 0.7383(3) 0.37607(11) 0.0577(10) Uani 1 1 d .
H21 H 0.3107 0.6739 0.3883 0.069 Uiso 1 1 calc R
C22 C 0.4476(3) 0.7493(2) 0.35065(10) 0.0432(7) Uani 1 1 d .
H22 H 0.5024 0.6924 0.3453 0.052 Uiso 1 1 calc R
C20 C 0.2523(3) 0.8186(3) 0.38345(11) 0.0610(10) Uani 1 1 d .
H20 H 0.1744 0.8101 0.4007 0.073 Uiso 1 1 calc R
C2 C 0.7659(3) 0.9483(2) 0.39970(9) 0.0341(5) Uani 1 1 d .
H2 H 0.8592 0.9269 0.4034 0.041 Uiso 1 1 calc R
C10 C 0.8769(4) 1.4454(3) 0.44327(14) 0.0613(9) Uani 1 1 d .
H10A H 0.9420 1.4126 0.4628 0.092 Uiso 1 1 calc R
H10B H 0.8697 1.5172 0.4515 0.092 Uiso 1 1 calc R
H10C H 0.9041 1.4396 0.4114 0.092 Uiso 1 1 calc R
O5 O 0.86214(19) 1.03613(16) 0.33908(7) 0.0398(4) Uani 1 1 d .
O11 O 1.0828(2) 0.7593(3) 0.29032(12) 0.0771(8) Uani 1 1 d .
C23 C 0.8898(2) 1.02000(19) 0.29199(9) 0.0332(5) Uani 1 1 d .
H23A H 0.9799 0.9939 0.2879 0.040 Uiso 1 1 calc R
H23B H 0.8807 1.0839 0.2747 0.040 Uiso 1 1 calc R
O6 O 0.4511(3) 1.0055(2) 0.20449(9) 0.0630(7) Uani 1 1 d .
C34 C 0.9730(3) 0.7647(2) 0.29227(11) 0.0452(6) Uani 1 1 d .
C28 C 0.9309(3) 0.7690(2) 0.16315(11) 0.0444(6) Uani 1 1 d .
H28A H 0.8531 0.7261 0.1601 0.067 Uiso 1 1 calc R
H28B H 0.9917 0.7380 0.1849 0.067 Uiso 1 1 calc R
H28C H 0.9739 0.7756 0.1335 0.067 Uiso 1 1 calc R
C26 C 1.0379(4) 0.9666(3) 0.19630(13) 0.0613(10) Uani 1 1 d .
H26A H 1.0922 0.9678 0.1688 0.092 Uiso 1 1 calc R
H26B H 1.0852 0.9321 0.2208 0.092 Uiso 1 1 calc R
H26C H 1.0178 1.0362 0.2056 0.092 Uiso 1 1 calc R
C7 C 0.5158(4) 0.8383(3) 0.46769(12) 0.0592(9) Uani 1 1 d .
H7A H 0.4893 0.8544 0.4989 0.089 Uiso 1 1 calc R
H7B H 0.5194 0.7646 0.4639 0.089 Uiso 1 1 calc R
H7C H 0.4520 0.8668 0.4463 0.089 Uiso 1 1 calc R
C11 C 0.6584(3) 1.3917(3) 0.51098(11) 0.0485(7) Uani 1 1 d .
C12 C 0.6206(5) 1.5018(3) 0.52268(16) 0.0756(13) Uani 1 1 d .
H12A H 0.5951 1.5059 0.5548 0.113 Uiso 1 1 calc R
H12B H 0.5471 1.5230 0.5035 0.113 Uiso 1 1 calc R
H12C H 0.6956 1.5464 0.5172 0.113 Uiso 1 1 calc R
C9 C 0.5927(5) 1.4407(3) 0.41128(14) 0.0747(13) Uani 1 1 d .
H9A H 0.6237 1.4342 0.3798 0.112 Uiso 1 1 calc R
H9B H 0.5815 1.5126 0.4187 0.112 Uiso 1 1 calc R
H9C H 0.5087 1.4056 0.4145 0.112 Uiso 1 1 calc R
C8 C 0.7552(4) 0.8360(4) 0.48745(13) 0.0717(12) Uani 1 1 d .
H8A H 0.8392 0.8677 0.4799 0.108 Uiso 1 1 calc R
H8B H 0.7601 0.7631 0.4815 0.108 Uiso 1 1 calc R
H8C H 0.7357 0.8473 0.5197 0.108 Uiso 1 1 calc R
C13 C 0.5375(5) 1.3241(5) 0.5171(2) 0.1002(19) Uani 1 1 d .
H13A H 0.5627 1.2529 0.5135 0.150 Uiso 1 1 calc R
H13B H 0.4718 1.3418 0.4941 0.150 Uiso 1 1 calc R
H13C H 0.5008 1.3345 0.5475 0.150 Uiso 1 1 calc R
C14 C 0.7657(5) 1.3559(4) 0.54344(12) 0.0788(14) Uani 1 1 d .
H14A H 0.7347 1.3617 0.5749 0.118 Uiso 1 1 calc R
H14B H 0.8439 1.3979 0.5394 0.118 Uiso 1 1 calc R
H14C H 0.7872 1.2850 0.5369 0.118 Uiso 1 1 calc R
O9 O 0.7585(2) 0.58767(14) 0.23322(8) 0.0475(5) Uani 1 1 d .

loop_
_atom_site_aniso_label
_atom_site_aniso_U_11
_atom_site_aniso_U_22
_atom_site_aniso_U_33
_atom_site_aniso_U_23
_atom_site_aniso_U_13
_atom_site_aniso_U_12
Ru1 0.02602(8) 0.02579(8) 0.02707(8) -0.00532(7) -0.00056(7) -0.00028(7)
Ru2 0.02984(9) 0.02067(8) 0.02963(9) -0.00146(7) -0.00182(7) 0.00241(7)
Si1 0.0509(4) 0.0310(3) 0.0348(4) -0.0057(3) -0.0053(3) -0.0028(3)
Si2 0.0352(4) 0.0316(3) 0.0328(3) -0.0028(3) 0.0078(3) -0.0030(3)
C31 0.0297(12) 0.0405(14) 0.0336(12) -0.0091(10) -0.0007(10) 0.0020(10)
C25 0.0272(10) 0.0228(9) 0.0309(11) 0.0001(9) 0.0025(9) 0.0015(8)
C16 0.0291(11) 0.0217(9) 0.0313(11) -0.0011(8) 0.0008(9) 0.0021(9)
O4 0.0808(16) 0.0322(10) 0.0418(11) -0.0142(8) -0.0106(11) 0.0016(10)
C30 0.0345(13) 0.0473(14) 0.0368(13) -0.0148(12) 0.0021(10) -0.0070(12)
O1 0.0360(9) 0.0251(8) 0.0284(8) -0.0067(6) -0.0042(7) 0.0021(7)
C19 0.0378(15) 0.077(2) 0.0522(18) -0.0193(16) 0.0083(14) 0.0004(17)
C32 0.0374(13) 0.0275(12) 0.0413(14) -0.0017(10) -0.0030(10) -0.0009(9)
O8 0.0448(12) 0.0829(17) 0.0436(11) -0.0278(12) 0.0001(9) -0.0022(12)
C15 0.0280(11) 0.0213(9) 0.0288(10) -0.0032(8) -0.0006(9) 0.0009(8)
C17 0.0303(11) 0.0339(12) 0.0290(11) -0.0065(9) 0.0018(9) -0.0081(9)
C33 0.074(2) 0.0330(14) 0.0456(15) 0.0070(12) 0.0036(16) 0.0170(14)
C1 0.0300(11) 0.0267(11) 0.0329(11) -0.0060(9) 0.0000(9) -0.0029(9)
C6 0.0565(17) 0.0439(16) 0.0313(13) 0.0002(11) -0.0051(12) -0.0053(13)
C18 0.0317(13) 0.0456(15) 0.0387(13) -0.0073(11) 0.0017(11) -0.0003(11)
O7 0.0444(12) 0.0820(18) 0.0655(15) -0.0208(13) 0.0077(11) -0.0289(13)
C29 0.0375(13) 0.0432(15) 0.0332(13) -0.0074(11) -0.0054(11) 0.0099(11)
O3 0.0924(19) 0.0439(12) 0.0321(10) -0.0020(9) 0.0144(11) -0.0079(12)
O2 0.0457(11) 0.0335(9) 0.0318(9) -0.0012(7) -0.0030(7) -0.0025(8)
C24 0.0271(10) 0.0217(9) 0.0327(11) 0.0010(8) 0.0015(9) 0.0013(9)
C4 0.0346(12) 0.0309(12) 0.0299(11) -0.0105(9) -0.0005(9) -0.0031(10)
C3 0.0433(15) 0.0426(14) 0.0314(12) -0.0076(10) -0.0066(11) -0.0044(12)
C5 0.0561(17) 0.0307(13) 0.0402(14) -0.0117(10) 0.0033(12) -0.0093(12)
O10 0.143(3) 0.0572(16) 0.0533(15) 0.0256(12) 0.0203(18) 0.0386(19)
C27 0.080(3) 0.071(2) 0.0473(18) 0.0241(17) 0.0176(19) 0.022(2)
C21 0.070(2) 0.059(2) 0.0443(16) -0.0116(15) 0.0174(15) -0.0388(18)
C22 0.0519(17) 0.0367(14) 0.0410(14) -0.0078(11) 0.0117(12) -0.0142(11)
C20 0.0437(16) 0.092(3) 0.0472(17) -0.0202(18) 0.0191(13) -0.0285(18)
C2 0.0326(13) 0.0335(12) 0.0361(12) -0.0035(10) -0.0063(10) 0.0018(10)
C10 0.063(2) 0.057(2) 0.064(2) 0.0034(17) 0.0124(17) -0.0161(17)
O5 0.0362(10) 0.0456(11) 0.0378(10) -0.0148(8) 0.0046(8) -0.0148(8)
O11 0.0357(12) 0.099(2) 0.096(2) -0.0169(18) -0.0184(13) 0.0132(14)
C23 0.0341(12) 0.0294(11) 0.0361(12) -0.0057(10) 0.0028(10) -0.0047(9)
O6 0.0762(17) 0.0521(14) 0.0606(15) -0.0030(12) -0.0082(13) 0.0299(13)
C34 0.0404(15) 0.0452(15) 0.0501(16) -0.0097(14) -0.0121(13) 0.0054(12)
C28 0.0402(14) 0.0446(15) 0.0484(15) -0.0093(13) 0.0132(12) 0.0052(13)
C26 0.061(2) 0.071(2) 0.0526(19) -0.0167(17) 0.0214(16) -0.0323(18)
C7 0.062(2) 0.071(3) 0.0452(18) 0.0096(16) 0.0065(15) -0.0133(18)
C11 0.0459(16) 0.0564(19) 0.0432(16) -0.0047(14) 0.0043(13) 0.0063(14)
C12 0.083(3) 0.071(3) 0.072(3) -0.034(2) -0.013(2) 0.026(2)
C9 0.099(3) 0.064(2) 0.062(2) -0.0042(19) -0.046(2) 0.015(2)
C8 0.078(3) 0.084(3) 0.052(2) 0.030(2) -0.0218(18) -0.007(2)
C13 0.084(3) 0.104(4) 0.113(4) -0.023(3) 0.050(3) -0.030(3)
C14 0.088(3) 0.112(4) 0.0365(17) 0.0072(19) -0.0015(18) 0.042(3)
O9 0.0563(13) 0.0282(9) 0.0580(12) -0.0120(9) -0.0097(11) 0.0035(8)

loop_
_atom_type_symbol
_atom_type_description
_atom_type_scat_dispersion_real
_atom_type_scat_dispersion_imag
_atom_type_scat_source
C C 0.0033 0.0016 'International Tables Vol C Tables 4.2.6.8 and 6.1.1.4'
H H 0.0000 0.0000 'International Tables Vol C Tables 4.2.6.8 and 6.1.1.4'
O O 0.0106 0.0060 'International Tables Vol C Tables 4.2.6.8 and 6.1.1.4'
Si Si 0.0817 0.0704 'International Tables Vol C Tables 4.2.6.8 and 6.1.1.4'
Ru Ru -1.2594 0.8363 'International Tables Vol C Tables 4.2.6.8 and 6.1.1.4'

loop_
_geom_angle_atom_site_label_1
_geom_angle_atom_site_label_2
_geom_angle_atom_site_label_3
_geom_angle
C29 Ru1 C31 95.77(11)
C29 Ru1 C30 97.81(13)
C31 Ru1 C30 88.26(11)
C29 Ru1 C16 93.22(10)
C31 Ru1 C16 170.56(10)
C30 Ru1 C16 93.37(10)
C29 Ru1 C25 92.57(11)
C31 Ru1 C25 97.41(10)
C30 Ru1 C25 167.63(11)
C16 Ru1 C25 79.29(9)
C29 Ru1 Ru2 134.05(8)
C31 Ru1 Ru2 116.59(8)
C30 Ru1 Ru2 113.92(9)
C16 Ru1 Ru2 54.37(7)
C25 Ru1 Ru2 53.71(6)
C34 Ru2 C33 90.43(16)
C34 Ru2 C32 96.36(12)
C33 Ru2 C32 96.17(13)
C34 Ru2 C25 96.54(12)
C33 Ru2 C25 167.37(11)
C32 Ru2 C25 93.53(10)
C34 Ru2 C15 117.16(11)
C33 Ru2 C15 102.00(11)
C32 Ru2 C15 141.29(10)
C25 Ru2 C15 65.43(8)
C34 Ru2 C24 93.04(12)
C33 Ru2 C24 132.74(11)
C32 Ru2 C24 130.08(10)
C25 Ru2 C24 36.62(8)
C15 Ru2 C24 36.82(8)
C34 Ru2 C16 153.53(11)
C33 Ru2 C16 95.63(12)
C32 Ru2 C16 108.52(10)
C25 Ru2 C16 73.55(8)
C15 Ru2 C16 36.37(8)
C24 Ru2 C16 64.16(9)
C34 Ru2 Ru1 139.60(10)
C33 Ru2 Ru1 127.37(12)
C32 Ru2 Ru1 68.93(8)
C25 Ru2 Ru1 49.71(6)
C15 Ru2 Ru1 72.88(6)
C24 Ru2 Ru1 72.44(6)
C16 Ru2 Ru1 49.14(6)
O4 Si1 C10 110.14(17)
O4 Si1 C11 104.04(15)
C10 Si1 C11 111.53(17)
O4 Si1 C9 110.73(16)
C10 Si1 C9 109.7(2)
C11 Si1 C9 110.6(2)
C27 Si2 C28 110.92(17)
C27 Si2 C25 107.27(15)
C28 Si2 C25 111.54(12)
C27 Si2 C26 108.5(2)
C28 Si2 C26 105.97(17)
C25 Si2 C26 112.67(13)
O8 C31 Ru1 176.5(2)
C24 C25 Si2 124.41(17)
C24 C25 Ru1 111.84(16)
Si2 C25 Ru1 122.93(12)
C24 C25 Ru2 72.33(13)
Si2 C25 Ru2 126.93(11)
Ru1 C25 Ru2 76.58(7)
C15 C16 C17 123.9(2)
C15 C16 Ru1 113.78(17)
C17 C16 Ru1 120.41(16)
C15 C16 Ru2 71.43(13)
C17 C16 Ru2 133.32(17)
Ru1 C16 Ru2 76.49(7)
C5 O4 Si1 125.51(19)
O7 C30 Ru1 178.5(3)
C1 O1 C4 109.15(18)
C20 C19 C18 120.3(3)
O9 C32 Ru2 166.7(2)
C16 C15 C24 115.9(2)
C16 C15 C1 135.6(2)
C24 C15 C1 108.41(19)
C16 C15 Ru2 72.20(13)
C24 C15 Ru2 71.85(12)
C1 C15 Ru2 127.08(16)
C18 C17 C22 118.7(2)
C18 C17 C16 118.2(2)
C22 C17 C16 122.8(2)
O10 C33 Ru2 178.2(4)
O1 C1 O5 111.4(2)
O1 C1 C15 108.24(19)
O5 C1 C15 104.61(19)
O1 C1 C2 105.9(2)
O5 C1 C2 104.4(2)
C15 C1 C2 122.2(2)
O3 C6 O2 103.9(2)
O3 C6 C7 109.0(3)
O2 C6 C7 109.0(3)
O3 C6 C8 111.5(3)
O2 C6 C8 109.9(3)
C7 C6 C8 113.1(3)
C19 C18 C17 120.5(3)
O6 C29 Ru1 177.5(3)
C6 O3 C3 108.3(2)
C2 O2 C6 106.3(2)
C25 C24 C15 117.7(2)
C25 C24 C23 134.3(2)
C15 C24 C23 108.0(2)
C25 C24 Ru2 71.05(13)
C15 C24 Ru2 71.32(12)
C23 C24 Ru2 127.34(17)
O1 C4 C5 109.6(2)
O1 C4 C3 106.8(2)
C5 C4 C3 113.7(2)
O3 C3 C4 111.2(3)
O3 C3 C2 104.3(2)
C4 C3 C2 104.9(2)
O4 C5 C4 107.3(2)
C20 C21 C22 120.8(3)
C17 C22 C21 119.8(3)
C21 C20 C19 119.9(3)
O2 C2 C1 112.5(2)
O2 C2 C3 103.9(2)
C1 C2 C3 104.1(2)
C23 O5 C1 112.18(19)
O5 C23 C24 105.5(2)
O11 C34 Ru2 177.1(3)
C14 C11 C13 108.9(4)
C14 C11 C12 109.4(3)
C13 C11 C12 108.7(4)
C14 C11 Si1 110.3(2)
C13 C11 Si1 109.1(3)
C12 C11 Si1 110.4(3)

loop_
_geom_bond_atom_site_label_1
_geom_bond_atom_site_label_2
_geom_bond_distance
Ru1 C29 1.884(3)
Ru1 C31 1.947(2)
Ru1 C30 1.962(3)
Ru1 C16 2.109(2)
Ru1 C25 2.126(2)
Ru1 Ru2 2.7111(3)
Ru2 C34 1.910(3)
Ru2 C33 1.914(3)
Ru2 C32 1.919(3)
Ru2 C25 2.247(2)
Ru2 C15 2.256(2)
Ru2 C24 2.263(2)
Ru2 C16 2.266(2)
Si1 O4 1.656(2)
Si1 C10 1.856(4)
Si1 C11 1.860(3)
Si1 C9 1.878(4)
Si2 C27 1.862(4)
Si2 C28 1.869(3)
Si2 C25 1.877(2)
Si2 C26 1.877(4)
C31 O8 1.133(3)
C25 C24 1.417(3)
C16 C15 1.411(3)
C16 C17 1.487(3)
O4 C5 1.417(3)
C30 O7 1.131(4)
O1 C1 1.407(3)
O1 C4 1.446(3)
C19 C20 1.381(6)
C19 C18 1.385(4)
C32 O9 1.141(3)
C15 C24 1.427(3)
C15 C1 1.519(3)
C17 C18 1.390(4)
C17 C22 1.395(4)
C33 O10 1.134(4)
C1 O5 1.432(3)
C1 C2 1.530(4)
C6 O3 1.418(4)
C6 O2 1.439(3)
C6 C7 1.494(5)
C6 C8 1.518(5)
C29 O6 1.129(4)
O3 C3 1.426(4)
O2 C2 1.408(3)
C24 C23 1.507(3)
C4 C5 1.516(4)
C4 C3 1.524(4)
C3 C2 1.542(4)
C21 C20 1.358(6)
C21 C22 1.398(4)
O5 C23 1.428(3)
O11 C34 1.125(4)
C11 C14 1.527(5)
C11 C13 1.534(6)
C11 C12 1.542(5)

loop_
_cod_changelog_entry_id
_cod_changelog_entry_author
_cod_changelog_entry_date
_cod_changelog_entry_text
1 'Vaitkus, Antanas' 2022-05-07T05:39:00+03:00
;
 Replaced the '&#x009D;' sequences with backslash symbols ('\')
 in multiple data values.
;
